data_4317913
loop_
_publ_author_name
'Sudeep Bhattacharyya'
'Suman Mukhopadhyay'
'Satyabrata Samanta'
'Timothy J. R. Weakley'
'Muktimoy Chaudhury'

_publ_contact_author_address
;Department of Chemistry,
University of Oregon,
Eugene, OR 97403-1253
USA
;
_publ_contact_author_email tweakley@oregon.uoregon.edu
_publ_contact_author_fax 01(541)3464643
_publ_contact_author_name 'Dr Timothy J. R. Weakley'
_publ_contact_author_phone 01(541)3464620
_publ_section_title
;
 Synthesis, Characterization, and Reactivity of Mononuclear O,N-Chelated
 Vanadium(IV) and -(III) Complexes of Methyl
 2-Aminocyclopent-1-ene-1-dithiocarboxylate Based Ligand: Reporting an
 Example of Conformational Isomerism in the Solid State
;
_journal_name_full 'Inorganic Chemistry'
_journal_page_first 2433
_journal_page_last 2440
_journal_paper_doi 10.1021/ic0108639
_journal_volume 41
_journal_year 2002
_chemical_formula_structural 'V O (C16 H19 N2 O S2)2'
_chemical_formula_sum 'C32 H38 N4 O3 S4 V'
_chemical_formula_weight 705.86
_space_group_IT_number 96
_symmetry_cell_setting tetragonal
_symmetry_Int_Tables_number 96
_symmetry_space_group_name_Hall 'P 4nw 2abw'
_symmetry_space_group_name_H-M 'P 43 21 2'
_cell_angle_alpha 90
_cell_angle_beta 90
_cell_angle_gamma 90
_cell_formula_units_Z 4
_cell_length_a 9.259(1)
_cell_length_b 9.259(1)
_cell_length_c 39.194(5)
_cell_measurement_reflns_used 25
_cell_measurement_temperature 297
_cell_measurement_theta_max 13.8
_cell_measurement_theta_min 12.0
_cell_volume 3360.1(7)
_computing_cell_refinement 'CAD4/PC (Enraf-Nonius, 1993)'
_computing_data_collection 'CAD4/PC (Enraf-Nonius, 1993)'
_computing_data_reduction 'TEXSAN (Molecular Structure Corp., 1997)'
_computing_publication_material 'TEXSAN (Molecular Structure Corp., 1997)'
_computing_structure_refinement 'TEXSAN (Molecular Structure Corp., 1997)'
_computing_structure_solution 'TEXSAN (Molecular Structure Corp., 1997)'
_diffrn_ambient_temperature 297
_diffrn_measurement_device_type 'Enraf-Nonius CAD4 diffractometer'
_diffrn_measurement_method \w
_diffrn_orient_matrix_UB_11 0.06825
_diffrn_orient_matrix_UB_12 0.07883
_diffrn_orient_matrix_UB_13 -0.00664
_diffrn_orient_matrix_UB_21 -0.08269
_diffrn_orient_matrix_UB_22 0.06919
_diffrn_orient_matrix_UB_23 -0.00151
_diffrn_orient_matrix_UB_31 0.01334
_diffrn_orient_matrix_UB_32 0.02564
_diffrn_orient_matrix_UB_33 0.02459
_diffrn_radiation_detector 'scintillation counter'
_diffrn_radiation_monochromator graphite
_diffrn_radiation_source 'sealed X-ray tube'
_diffrn_radiation_type 'Mo K\a'
_diffrn_radiation_wavelength 0.71073
_diffrn_reflns_av_R_equivalents 0.00
_diffrn_reflns_av_sigmaI/netI 0.090
_diffrn_reflns_limit_h_max 7
_diffrn_reflns_limit_h_min 0
_diffrn_reflns_limit_k_max 11
_diffrn_reflns_limit_k_min 0
_diffrn_reflns_limit_l_max 46
_diffrn_reflns_limit_l_min 0
_diffrn_reflns_number 1812
_diffrn_reflns_reduction_process 'Lp corrections applied'
_diffrn_reflns_theta_max 25.0
_diffrn_reflns_theta_min 2.1
_diffrn_standards_decay_% 0.00
_diffrn_standards_interval_time 60
_diffrn_standards_number 3
_exptl_absorpt_coefficient_mu 0.583
_exptl_absorpt_correction_type none
_exptl_crystal_colour brown
_exptl_crystal_density_diffrn 1.395
_exptl_crystal_density_meas ?
_exptl_crystal_description block
_exptl_crystal_F_000 1476.00
_exptl_crystal_size_max 0.25
_exptl_crystal_size_mid 0.23
_exptl_crystal_size_min 0.15
_refine_diff_density_max 0.52
_refine_diff_density_min -0.47
_refine_ls_abs_structure_details 'see above'
_refine_ls_extinction_coef 0.0
_refine_ls_extinction_method none
_refine_ls_goodness_of_fit_all 1.53
_refine_ls_goodness_of_fit_ref 1.56
_refine_ls_hydrogen_treatment constr
_refine_ls_matrix_type full
_refine_ls_number_constraints 60
_refine_ls_number_parameters 200
_refine_ls_number_reflns 1812
_refine_ls_number_restraints 0
_refine_ls_R_factor_all 0.061
_refine_ls_R_factor_gt 0.068
_refine_ls_shift/su_max 0.008
_refine_ls_shift/su_mean 0.0010
_refine_ls_structure_factor_coef Fsqd
_refine_ls_weighting_details 'w = 4F~o~^2^/[\s^2^(I) + (0.020I)^2^]'
_refine_ls_weighting_scheme calc
_refine_ls_wR_factor_all 0.106
_refine_ls_wR_factor_ref 0.052
_reflns_number_gt 1537
_reflns_number_total 1812
_reflns_threshold_expression I>1.00\s(I)
_cod_data_source_file ic0108639_2.cif
_cod_data_source_block 1a
_cod_depositor_comments
;
The following automatic conversions were performed:

'_exptl_crystal_density_meas' value 'not measured' was changed to '?'
- the value is perceived as not measured.

Automatic conversion script
Id: cif_fix_values 3008 2015-01-20 13:52:24Z robertas 
;
_cod_original_cell_volume 3360(1)
_cod_original_sg_symbol_H-M 'P 43 21 2 '
_cod_original_formula_sum 'C32 H38 N4 O3 S4 V '
_cod_database_code 4317913

loop_
_symmetry_equiv_pos_as_xyz
'   +x,   +y,   +z'
'   -x,   -y,1/2+z'
1/2-y,1/2+x,3/4+z
1/2+y,1/2-x,1/4+z
'   +y,   +x,   -z'
'   -y,   -x,1/2-z'
1/2-x,1/2+y,3/4-z
1/2+x,1/2-y,1/4-z

loop_
_atom_site_label
_atom_site_fract_x
_atom_site_fract_y
_atom_site_fract_z
_atom_site_U_iso_or_equiv
_atom_site_occupancy
_atom_site_refinement_flags
_atom_site_adp_type
_atom_site_calc_flag
_atom_site_calc_attached_atom
V 0.6143(1) 0.6143 0.5000 0.0426(2) 0.500 ST Uani d ?
S(1) 0.1254(2) 0.5981(2) 0.33897(4) 0.0552(5) 1.000 . Uani d ?
S(2) -0.1517(2) 0.7616(2) 0.34638(5) 0.0599(6) 1.000 . Uani d ?
O(1) 0.4925(5) 0.4925 0.5000 0.060(1) 0.500 ST Uani d ?
O(2) 0.8078(4) 0.5421(5) 0.5024(1) 0.054(1) 1.000 . Uani d ?
N(1) 0.2793(6) 0.6536(6) 0.4052(1) 0.051(2) 1.000 . Uani d ?
N(2) 0.6415(5) 0.6328(5) 0.4470(1) 0.039(2) 1.000 . Uani d ?
C(1) -0.1668(8) 0.6790(9) 0.3052(2) 0.081(3) 1.000 . Uani d ?
C(2) 0.0220(6) 0.7135(7) 0.3611(1) 0.044(2) 1.000 . Uani d ?
C(3) 0.0537(7) 0.7770(7) 0.3928(2) 0.044(2) 1.000 . Uani d ?
C(4) -0.0403(7) 0.8839(7) 0.4114(2) 0.058(2) 1.000 . Uani d ?
C(5) 0.0300(9) 0.909(1) 0.4454(2) 0.097(4) 1.000 . Uani d ?
C(6) 0.1590(8) 0.8081(7) 0.4484(2) 0.062(2) 1.000 . Uani d ?
C(7) 0.1727(7) 0.7413(7) 0.4136(2) 0.046(2) 1.000 . Uani d ?
C(8) 0.3914(7) 0.6034(8) 0.4280(2) 0.057(2) 1.000 . Uani d ?
C(9) 0.5259(7) 0.6980(7) 0.4263(1) 0.048(2) 1.000 . Uani d ?
C(10) 0.7471(7) 0.5770(7) 0.4306(1) 0.042(2) 1.000 . Uani d ?
C(11) 0.8707(6) 0.5039(6) 0.4439(1) 0.040(2) 1.000 . Uani d ?
C(12) 0.8974(7) 0.4879(7) 0.4791(1) 0.043(2) 1.000 . Uani d ?
C(13) 1.0173(7) 0.4147(7) 0.4899(2) 0.055(2) 1.000 . Uani d ?
C(14) 1.1086(8) 0.3553(7) 0.4666(2) 0.062(2) 1.000 . Uani d ?
C(15) 1.0860(7) 0.3678(8) 0.4318(2) 0.060(2) 1.000 . Uani d ?
C(16) 0.9684(7) 0.4400(7) 0.4209(2) 0.050(2) 1.000 . Uani d ?
H(1) -0.2587 0.7020 0.2959 0.086 1.000 . Uiso c ?
H(2) -0.0931 0.7154 0.2907 0.086 1.000 . Uiso c ?
H(3) -0.1575 0.5771 0.3071 0.086 1.000 . Uiso c ?
H(4) -0.0473 0.9712 0.3988 0.067 1.000 . Uiso c ?
H(5) -0.1341 0.8447 0.4147 0.067 1.000 . Uiso c ?
H(6) 0.0638 1.0059 0.4463 0.113 1.000 . Uiso c ?
H(7) -0.0368 0.8931 0.4634 0.113 1.000 . Uiso c ?
H(8) 0.2446 0.8591 0.4542 0.069 1.000 . Uiso c ?
H(9) 0.1399 0.7366 0.4651 0.069 1.000 . Uiso c ?
H(10) 0.3562 0.6062 0.4508 0.068 1.000 . Uiso c ?
H(11) 0.4177 0.5071 0.4223 0.068 1.000 . Uiso c ?
H(12) 0.5040 0.7919 0.4345 0.066 1.000 . Uiso c ?
H(13) 0.5560 0.7040 0.4032 0.066 1.000 . Uiso c ?
H(14) 0.7418 0.5858 0.4065 0.053 1.000 . Uiso c ?
H(15) 1.0359 0.4061 0.5137 0.061 1.000 . Uiso c ?
H(16) 1.1902 0.3028 0.4745 0.074 1.000 . Uiso c ?
H(17) 1.1517 0.3264 0.4160 0.073 1.000 . Uiso c ?
H(18) 0.9526 0.4501 0.3971 0.061 1.000 . Uiso c ?
H(19) 0.2451 0.6286 0.3791 0.079 1.000 . Uiso c ?

loop_
_atom_site_aniso_label
_atom_site_aniso_U_11
_atom_site_aniso_U_22
_atom_site_aniso_U_33
_atom_site_aniso_U_12
_atom_site_aniso_U_13
_atom_site_aniso_U_23
V 0.0474(6) 0.0474 0.0329(7) 0.0043(9) -0.0026 0.0026(6)
S(1) 0.048(1) 0.070(1) 0.0470(9) 0.003(1) -0.0025(9) -0.008(1)
S(2) 0.050(1) 0.070(1) 0.060(1) 0.008(1) -0.0126(9) 0.007(1)
O(1) 0.065(3) 0.065 0.052(4) -0.025(4) -0.009 0.009(3)
O(2) 0.048(3) 0.075(3) 0.040(2) 0.018(2) -0.005(2) -0.002(2)
N(1) 0.045(3) 0.061(4) 0.047(3) 0.001(3) -0.021(3) 0.006(3)
N(2) 0.039(3) 0.041(3) 0.036(3) 0.001(2) -0.007(3) 0.003(3)
C(1) 0.066(6) 0.108(7) 0.068(5) 0.009(5) -0.030(5) -0.003(5)
C(2) 0.043(4) 0.043(4) 0.045(3) -0.011(3) -0.010(3) 0.007(3)
C(3) 0.036(4) 0.045(4) 0.051(4) 0.000(3) 0.003(3) 0.008(4)
C(4) 0.054(4) 0.054(4) 0.067(5) 0.001(4) 0.000(4) -0.003(4)
C(5) 0.101(8) 0.106(8) 0.083(6) 0.022(7) -0.019(6) -0.037(6)
C(6) 0.074(6) 0.060(5) 0.052(4) -0.015(4) -0.005(4) 0.002(4)
C(7) 0.041(4) 0.048(4) 0.048(4) -0.004(4) -0.012(3) 0.001(4)
C(8) 0.049(4) 0.062(5) 0.059(4) 0.000(4) -0.008(4) 0.003(4)
C(9) 0.049(4) 0.059(5) 0.035(3) 0.009(4) -0.005(3) 0.006(3)
C(10) 0.041(4) 0.046(4) 0.038(3) 0.001(4) -0.004(3) -0.004(3)
C(11) 0.034(4) 0.044(4) 0.041(3) 0.002(3) 0.005(3) 0.000(3)
C(12) 0.030(4) 0.053(4) 0.046(4) 0.004(3) 0.004(3) -0.002(3)
C(13) 0.038(4) 0.078(6) 0.050(4) 0.007(4) -0.003(3) 0.015(4)
C(14) 0.050(4) 0.069(5) 0.067(5) 0.012(4) -0.006(4) 0.017(4)
C(15) 0.046(5) 0.074(6) 0.059(4) 0.016(4) 0.020(4) 0.001(4)
C(16) 0.047(4) 0.055(5) 0.048(4) 0.001(4) 0.004(4) 0.002(3)

loop_
_atom_type_symbol
_atom_type_oxidation_number
_atom_type_number_in_cell
_atom_type_scat_dispersion_real
_atom_type_scat_dispersion_imag
_atom_type_scat_source
C 0 128 0.002 0.002
;International Tables for Crystallography
(1992, Vol. C, Tables 4.2.6.8 and 6.1.1.1)
;
H 0 152 0.000 0.000
;International Tables for Crystallography
(1992, Vol. C, Table 6.1.1.2)
;
N 0 16 0.004 0.003
;International Tables for Crystallography
(1992, Vol. C, Tables 4.2.6.8 and 6.1.1.1)
;
O 0 12 0.008 0.006
;International Tables for Crystallography
(1992, Vol. C, Tables 4.2.6.8 and 6.1.1.1)
;
S 0 16 0.110 0.124
;International Tables for Crystallography
(1992, Vol. C, Tables 4.2.6.8 and 6.1.1.1)
;
V 0 4 0.267 0.530
;International Tables for Crystallography
(1992, Vol. C, Tables 4.2.6.8 and 6.1.1.1)
;

loop_
_geom_angle_atom_site_label_1
_geom_angle_atom_site_label_2
_geom_angle_atom_site_label_3
_geom_angle
_geom_angle_site_symmetry_1
_geom_angle_site_symmetry_2
_geom_angle_site_symmetry_3
_geom_angle_publ_flag
O(1) V O(2) 114.5(1) . . . yes
O(1) V O(2) 114.5(1) . . 5_556 yes
O(1) V N(2) 98.2(1) . . . yes
O(1) V N(2) 98.2(1) . . 5_556 yes
O(2) V O(2) 131.0(3) . . 5_556 yes
O(2) V N(2) 88.0(2) . . . yes
O(2) V N(2) 85.2(2) . . 5_556 yes
O(2) V N(2) 85.2(2) 5_556 . . yes
O(2) V N(2) 88.0(2) 5_556 . 5_556 yes
N(2) V N(2) 163.6(3) . . 5_556 yes
C(1) S(2) C(2) 104.9(3) . . . yes
V O(2) C(12) 132.9(4) . . . yes
C(7) N(1) C(8) 125.4(6) . . . yes
C(7) N(1) H(19) 98.4 . . . no
C(8) N(1) H(19) 135.8 . . . no
V N(2) C(9) 119.4(4) . . . yes
V N(2) C(10) 123.8(4) . . . yes
C(9) N(2) C(10) 116.4(4) . . . yes
S(2) C(1) H(1) 108.7 . . . no
S(2) C(1) H(2) 109.3 . . . no
S(2) C(1) H(3) 110.4 . . . no
H(1) C(1) H(2) 109.5 . . . no
H(1) C(1) H(3) 109.5 . . . no
H(2) C(1) H(3) 109.5 . . . no
S(1) C(2) S(2) 120.9(4) . . . yes
S(1) C(2) C(3) 127.2(5) . . . yes
S(2) C(2) C(3) 111.9(5) . . . yes
C(2) C(3) C(4) 125.6(6) . . . yes
C(2) C(3) C(7) 125.1(6) . . . yes
C(4) C(3) C(7) 109.1(6) . . . yes
C(3) C(4) C(5) 106.3(6) . . . yes
C(3) C(4) H(4) 110.3 . . . no
C(3) C(4) H(5) 110.1 . . . no
C(5) C(4) H(4) 111.1 . . . no
C(5) C(4) H(5) 109.6 . . . no
H(4) C(4) H(5) 109.5 . . . no
C(4) C(5) C(6) 108.3(6) . . . yes
C(4) C(5) H(6) 108.8 . . . no
C(4) C(5) H(7) 110.6 . . . no
C(6) C(5) H(6) 108.6 . . . no
C(6) C(5) H(7) 111.0 . . . no
H(6) C(5) H(7) 109.5 . . . no
C(5) C(6) C(7) 104.4(6) . . . yes
C(5) C(6) H(8) 111.6 . . . no
C(5) C(6) H(9) 109.6 . . . no
C(7) C(6) H(8) 110.8 . . . no
C(7) C(6) H(9) 110.9 . . . no
H(8) C(6) H(9) 109.5 . . . no
N(1) C(7) C(3) 125.8(6) . . . yes
N(1) C(7) C(6) 122.9(6) . . . yes
C(3) C(7) C(6) 111.2(6) . . . yes
N(1) C(8) C(9) 112.0(6) . . . yes
N(1) C(8) H(10) 109.0 . . . no
N(1) C(8) H(11) 109.9 . . . no
C(9) C(8) H(10) 107.8 . . . no
C(9) C(8) H(11) 108.6 . . . no
H(10) C(8) H(11) 109.5 . . . no
N(2) C(9) C(8) 109.5(5) . . . yes
N(2) C(9) H(12) 110.0 . . . no
N(2) C(9) H(13) 109.7 . . . no
C(8) C(9) H(12) 109.7 . . . no
C(8) C(9) H(13) 108.4 . . . no
H(12) C(9) H(13) 109.5 . . . no
N(2) C(10) C(11) 128.4(5) . . . yes
N(2) C(10) H(14) 115.2 . . . no
C(11) C(10) H(14) 116.4 . . . no
C(10) C(11) C(12) 123.2(5) . . . yes
C(10) C(11) C(16) 118.7(5) . . . yes
C(12) C(11) C(16) 118.0(6) . . . yes
O(2) C(12) C(11) 121.5(6) . . . yes
O(2) C(12) C(13) 118.7(5) . . . yes
C(11) C(12) C(13) 119.8(6) . . . yes
C(12) C(13) C(14) 119.8(6) . . . yes
C(12) C(13) H(15) 119.4 . . . no
C(14) C(13) H(15) 120.7 . . . no
C(13) C(14) C(15) 122.2(7) . . . yes
C(13) C(14) H(16) 118.8 . . . no
C(15) C(14) H(16) 119.0 . . . no
C(14) C(15) C(16) 118.5(6) . . . yes
C(14) C(15) H(17) 120.9 . . . no
C(16) C(15) H(17) 120.7 . . . no
C(11) C(16) C(15) 121.7(6) . . . yes
C(11) C(16) H(18) 119.3 . . . no
C(15) C(16) H(18) 119.0 . . . no

loop_
_geom_bond_atom_site_label_1
_geom_bond_atom_site_label_2
_geom_bond_distance
_geom_bond_site_symmetry_1
_geom_bond_site_symmetry_2
_geom_bond_publ_flag
V O(1) 1.596(6) . . yes
V O(2) 1.914(4) . . yes
V O(2) 1.914(4) . 5_556 yes
V N(2) 2.100(4) . . yes
V N(2) 2.100(4) . 5_556 yes
S(1) C(2) 1.676(6) . . yes
S(2) C(1) 1.790(7) . . yes
S(2) C(2) 1.765(6) . . yes
O(2) C(12) 1.332(6) . . yes
N(1) C(7) 1.319(7) . . yes
N(1) C(8) 1.447(7) . . yes
N(1) H(19) 1.09 . . no
N(2) C(9) 1.473(7) . . yes
N(2) C(10) 1.279(7) . . yes
C(1) H(1) 0.95 . . no
C(1) H(2) 0.95 . . no
C(1) H(3) 0.95 . . no
C(2) C(3) 1.408(7) . . yes
C(3) C(4) 1.506(8) . . yes
C(3) C(7) 1.409(8) . . yes
C(4) C(5) 1.500(9) . . yes
C(4) H(4) 0.95 . . no
C(4) H(5) 0.95 . . no
C(5) C(6) 1.521(9) . . yes
C(5) H(6) 0.95 . . no
C(5) H(7) 0.95 . . no
C(6) C(7) 1.503(8) . . yes
C(6) H(8) 0.95 . . no
C(6) H(9) 0.95 . . no
C(8) C(9) 1.524(9) . . yes
C(8) H(10) 0.95 . . no
C(8) H(11) 0.95 . . no
C(9) H(12) 0.95 . . no
C(9) H(13) 0.95 . . no
C(10) C(11) 1.428(8) . . yes
C(10) H(14) 0.95 . . no
C(11) C(12) 1.411(7) . . yes
C(11) C(16) 1.406(8) . . yes
C(12) C(13) 1.367(8) . . yes
C(13) C(14) 1.361(8) . . yes
C(13) H(15) 0.95 . . no
C(14) C(15) 1.384(8) . . yes
C(14) H(16) 0.95 . . no
C(15) C(16) 1.348(9) . . yes
C(15) H(17) 0.95 . . no
C(16) H(18) 0.95 . . no

loop_
_geom_contact_atom_site_label_1
_geom_contact_atom_site_label_2
_geom_contact_distance
_geom_contact_site_symmetry_1
_geom_contact_site_symmetry_2
_geom_contact_publ_flag
S(2) C(10) 3.228(6) . 7 no
S(2) C(11) 3.412(6) . 7 no
S(2) C(16) 3.433(7) . 7 no
N(1) C(15) 3.361(9) . 1_455 no
N(1) C(16) 3.546(8) . 1_455 no
C(1) C(11) 3.55(1) . 7 no
C(2) C(16) 3.487(8) . 1_455 no
C(3) C(16) 3.401(9) . 1_455 no
C(4) C(10) 3.538(9) . 1_455 no
C(7) C(16) 3.383(9) . 1_455 no
C(7) C(15) 3.621(9) . 1_455 no
C(8) C(15) 3.57(1) . 1_455 no

loop_
_geom_torsion_atom_site_label_1
_geom_torsion_atom_site_label_2
_geom_torsion_atom_site_label_3
_geom_torsion_atom_site_label_4
_geom_torsion_site_symmetry_1
_geom_torsion_site_symmetry_2
_geom_torsion_site_symmetry_3
_geom_torsion_site_symmetry_4
_geom_torsion
_geom_torsion_publ_flag
V O(2) C(12) C(11) . . . . 14.6(9) no
V O(2) C(12) C(13) . . . . -165.1(4) no
V O(2) C(12) C(11) . 5_556 5_556 5_556 14.6(9) no
V O(2) C(12) C(13) . 5_556 5_556 5_556 -165.1(4) no
V N(2) C(9) C(8) . . . . -64.5(6) no
V N(2) C(10) C(11) . . . . -5.7(9) no
V N(2) C(9) C(8) . 5_556 5_556 5_556 -64.5(6) no
V N(2) C(10) C(11) . 5_556 5_556 5_556 -5.7(9) no
S(1) C(2) S(2) C(1) . . . . -5.9(5) no
S(1) C(2) C(3) C(4) . . . . 178.1(5) no
S(1) C(2) C(3) C(7) . . . . -7.6(9) no
S(2) C(2) C(3) C(4) . . . . -5.2(8) no
S(2) C(2) C(3) C(7) . . . . 169.2(5) no
O(1) V O(2) C(12) . . . . 80.7(6) no
O(1) V O(2) C(12) . . 5_556 5_556 80.7(6) no
O(1) V N(2) C(9) . . . . 70.0(4) no
O(1) V N(2) C(10) . . . . -102.3(5) no
O(1) V N(2) C(9) . . 5_556 5_556 70.0(4) no
O(1) V N(2) C(10) . . 5_556 5_556 -102.3(5) no
O(2) V O(2) C(12) . . 5_556 5_556 -99.3(6) no
O(2) V N(2) C(9) . . . . -175.5(4) no
O(2) V N(2) C(10) . . . . 12.2(5) no
O(2) V N(2) C(9) . . 5_556 5_556 -44.1(4) no
O(2) V N(2) C(10) . . 5_556 5_556 143.6(5) no
O(2) C(12) C(11) C(10) . . . . -1(1) no
O(2) C(12) C(11) C(16) . . . . -178.2(6) no
O(2) C(12) C(13) C(14) . . . . 178.4(6) no
N(1) C(7) C(3) C(2) . . . . 7(1) no
N(1) C(7) C(3) C(4) . . . . -178.1(6) no
N(1) C(7) C(6) C(5) . . . . 175.3(7) no
N(1) C(8) C(9) N(2) . . . . -173.7(5) no
N(2) V O(2) C(12) . . . . -17.4(6) no
N(2) V O(2) C(12) . . 5_556 5_556 177.5(6) no
N(2) V N(2) C(9) . . 5_556 5_556 -110.0(4) no
N(2) V N(2) C(10) . . 5_556 5_556 77.7(5) no
N(2) C(10) C(11) C(12) . . . . -3(1) no
N(2) C(10) C(11) C(16) . . . . 174.7(6) no
C(1) S(2) C(2) C(3) . . . . 177.0(5) no
C(2) C(3) C(4) C(5) . . . . 174.4(6) no
C(2) C(3) C(7) C(6) . . . . -169.2(6) no
C(3) C(4) C(5) C(6) . . . . -4.7(9) no
C(3) C(7) N(1) C(8) . . . . -171.8(6) no
C(3) C(7) C(6) C(5) . . . . -8.6(8) no
C(4) C(3) C(7) C(6) . . . . 6.0(7) no
C(4) C(5) C(6) C(7) . . . . 7.9(9) no
C(5) C(4) C(3) C(7) . . . . -0.7(8) no
C(6) C(7) N(1) C(8) . . . . 4(1) no
C(7) N(1) C(8) C(9) . . . . -93.9(7) no
C(8) C(9) N(2) C(10) . . . . 108.3(6) no
C(9) N(2) C(10) C(11) . . . . -178.2(6) no
C(10) C(11) C(12) C(13) . . . . 179.1(6) no
C(10) C(11) C(16) C(15) . . . . -179.0(6) no
C(11) C(12) C(13) C(14) . . . . -1(1) no
C(11) C(16) C(15) C(14) . . . . 1(1) no
C(12) C(11) C(16) C(15) . . . . -1(1) no
C(12) C(13) C(14) C(15) . . . . 1(1) no
C(13) C(12) C(11) C(16) . . . . 1(1) no
C(13) C(14) C(15) C(16) . . . . -1(1) no
